data_7209523
loop_
_publ_author_name
'Zhao, Xiao-Qing'
'Liu, Xu-Hui'
'Li, Ji-Jing'
'Zhao, Bin'

_publ_section_title
;
 Syntheses, structures, photoluminescence and magnetic properties of
 four-connected lanthanide--tricarboxylate coordination polymers
;
_journal_issue 17
_journal_name_full CrystEngComm
_journal_page_first 3308
_journal_paper_doi 10.1039/c2ce26695d
_journal_volume 15
_journal_year 2013
_chemical_formula_sum 'C10 H11 Dy O10'
_chemical_formula_weight 453.69
_chemical_name_systematic
;
?
;
_space_group_IT_number 14
_symmetry_cell_setting monoclinic
_symmetry_space_group_name_Hall '-P 2ybc'
_symmetry_space_group_name_H-M 'P 1 21/c 1'
_atom_sites_solution_hydrogens geom
_atom_sites_solution_primary direct
_atom_sites_solution_secondary difmap
_audit_creation_method SHELXL-97
_cell_angle_alpha 90.00
_cell_angle_beta 100.67(3)
_cell_angle_gamma 90.00
_cell_formula_units_Z 4
_cell_length_a 8.9378(18)
_cell_length_b 15.708(3)
_cell_length_c 8.9066(18)
_cell_measurement_reflns_used 1085
_cell_measurement_temperature 150(2)
_cell_measurement_theta_max 28.7933
_cell_measurement_theta_min 2.5105
_cell_volume 1228.8(4)
_computing_cell_refinement
;
CrysAlisPro, Oxford Diffraction Ltd.,
Version 1.171.33.48 (release 15-09-2009 CrysAlis171 .NET)
(compiled Sep 15 2009,11:49:04)
;
_computing_data_collection
;
CrysAlisPro, Oxford Diffraction Ltd.,
Version 1.171.33.48 (release 15-09-2009 CrysAlis171 .NET)
(compiled Sep 15 2009,11:49:04)
;
_computing_data_reduction
;
CrysAlisPro, Oxford Diffraction Ltd.,
Version 1.171.33.48 (release 15-09-2009 CrysAlis171 .NET)
(compiled Sep 15 2009,11:49:04)
;
_computing_molecular_graphics 'Bruker SHELXTL'
_computing_publication_material 'Bruker SHELXTL'
_computing_structure_refinement 'SHELXL-97 (Sheldrick, 1997)'
_computing_structure_solution 'SHELXS-97 (Sheldrick, 1990)'
_diffrn_ambient_temperature 150(2)
_diffrn_detector_area_resol_mean 16.2116
_diffrn_measured_fraction_theta_full 0.998
_diffrn_measured_fraction_theta_max 0.998
_diffrn_measurement_device_type 'SuperNova, Single source at offset), Eos'
_diffrn_measurement_method '\w scans'
_diffrn_radiation_monochromator graphite
_diffrn_radiation_source 'fine-focus sealed tube'
_diffrn_radiation_type MoK\a
_diffrn_radiation_wavelength 0.71073
_diffrn_reflns_av_R_equivalents 0.0623
_diffrn_reflns_av_sigmaI/netI 0.0585
_diffrn_reflns_limit_h_max 10
_diffrn_reflns_limit_h_min -9
_diffrn_reflns_limit_k_max 18
_diffrn_reflns_limit_k_min -18
_diffrn_reflns_limit_l_max 10
_diffrn_reflns_limit_l_min -10
_diffrn_reflns_number 6964
_diffrn_reflns_theta_full 25.01
_diffrn_reflns_theta_max 25.01
_diffrn_reflns_theta_min 3.24
_diffrn_standards_number 3908
_exptl_absorpt_coefficient_mu 6.135
_exptl_absorpt_correction_T_max 0.5790
_exptl_absorpt_correction_T_min 0.4597
_exptl_absorpt_correction_type multi-scan
_exptl_absorpt_process_details
;
CrysAlisPro, Oxford Diffraction Ltd.,
Version 1.171.33.48 (release 15-09-2009 CrysAlis171 .NET)
(compiled Sep 15 2009,11:49:04)
Empirical absorption correction using spherical harmonics,
implemented in SCALE3 ABSPACK scaling algorithm.
;
_exptl_crystal_colour colourless
_exptl_crystal_density_diffrn 2.452
_exptl_crystal_density_meas ?
_exptl_crystal_density_method 'not measured'
_exptl_crystal_description block
_exptl_crystal_F_000 868
_exptl_crystal_size_max 0.15
_exptl_crystal_size_mid 0.11
_exptl_crystal_size_min 0.10
_refine_diff_density_max 1.080
_refine_diff_density_min -0.989
_refine_diff_density_rms 0.179
_refine_ls_extinction_method none
_refine_ls_goodness_of_fit_ref 1.148
_refine_ls_hydrogen_treatment constr
_refine_ls_matrix_type full
_refine_ls_number_parameters 199
_refine_ls_number_reflns 2171
_refine_ls_number_restraints 0
_refine_ls_restrained_S_all 1.148
_refine_ls_R_factor_all 0.0680
_refine_ls_R_factor_gt 0.0441
_refine_ls_shift/su_max 0.001
_refine_ls_shift/su_mean 0.000
_refine_ls_structure_factor_coef Fsqd
_refine_ls_weighting_details 'calc w=1/[\s^2^(Fo^2^)+(0.0329P)^2^+0.6660P] where P=(Fo^2^+2Fc^2^)/3'
_refine_ls_weighting_scheme calc
_refine_ls_wR_factor_gt 0.0799
_refine_ls_wR_factor_ref 0.0858
_reflns_number_gt 1710
_reflns_number_total 2171
_reflns_threshold_expression >2sigma(I)
_cod_data_source_file c2ce26695d.txt
_cod_data_source_block 6
_cod_depositor_comments
;
The following automatic conversions were performed:

'_exptl_crystal_density_meas' value 'none' was changed to '?' - the
value is perceived as not measured.

Automatic conversion script
Id: cif_fix_values 3008 2015-01-20 13:52:24Z robertas 
;
_cod_original_sg_symbol_H-M P21/c
_cod_database_code 7209523

loop_
_symmetry_equiv_pos_as_xyz
'x, y, z'
'-x, y+1/2, -z+1/2'
'-x, -y, -z'
'x, -y-1/2, z-1/2'

loop_
_atom_site_label
_atom_site_type_symbol
_atom_site_fract_x
_atom_site_fract_y
_atom_site_fract_z
_atom_site_U_iso_or_equiv
_atom_site_adp_type
_atom_site_occupancy
_atom_site_symmetry_multiplicity
_atom_site_calc_flag
_atom_site_refinement_flags
_atom_site_disorder_assembly
_atom_site_disorder_group
Dy1 Dy 0.95238(4) 0.12614(3) 0.99361(4) 0.01648(14) Uani 1 1 d . . .
C1 C 0.3165(9) 0.0900(5) 0.5140(9) 0.0160(19) Uani 1 1 d . . .
C2 C 0.3254(9) 0.1336(5) 0.3768(8) 0.0163(18) Uani 1 1 d . . .
C3 C 0.4615(10) 0.1703(6) 0.3618(9) 0.021(2) Uani 1 1 d . . .
H3 H 0.4690 0.1969 0.2702 0.026 Uiso 1 1 calc R . .
C4 C 0.5873(10) 0.1690(5) 0.4780(9) 0.019(2) Uani 1 1 d . . .
H4 H 0.6773 0.1960 0.4671 0.023 Uiso 1 1 calc R . .
C5 C 0.5753(9) 0.1260(6) 0.6122(9) 0.0210(18) Uani 1 1 d . . .
C6 C 0.4402(9) 0.0867(5) 0.6297(9) 0.0185(19) Uani 1 1 d . . .
H6 H 0.4341 0.0583 0.7200 0.022 Uiso 1 1 calc R . .
C7 C 0.1652(10) 0.0003(5) 0.6512(10) 0.023(2) Uani 1 1 d . . .
H7B H 0.2634 -0.0247 0.6923 0.027 Uiso 1 1 calc R . .
H7A H 0.0947 -0.0458 0.6177 0.027 Uiso 1 1 calc R . .
C8 C 0.1100(10) 0.0490(5) 0.7762(9) 0.020(2) Uani 1 1 d . . .
C9 C 0.1926(10) 0.1379(5) 0.2450(9) 0.019(2) Uani 1 1 d . . .
C10 C 0.7087(9) 0.1261(6) 0.7439(8) 0.0152(17) Uani 1 1 d . . .
O1 O 0.1794(6) 0.0519(4) 0.5219(6) 0.0268(15) Uani 1 1 d . . .
O2 O 0.0894(7) 0.1278(4) 0.7692(6) 0.0274(14) Uani 1 1 d . . .
O3 O 0.0723(6) 0.0064(3) 0.8837(6) 0.0171(13) Uani 1 1 d . . .
O4 O 0.0599(6) 0.1503(3) 0.2649(6) 0.0197(14) Uani 1 1 d . . .
O5 O 0.2190(6) 0.1309(4) 0.1100(6) 0.0256(14) Uani 1 1 d . . .
O6 O 0.7867(7) 0.1934(4) 0.7732(7) 0.0262(15) Uani 1 1 d . . .
O7 O 0.7418(7) 0.0596(4) 0.8220(6) 0.0276(15) Uani 1 1 d . . .
O8 O 0.7497(7) 0.1584(4) 1.1133(7) 0.0246(14) Uani 1 1 d . . .
H8B H 0.7516 0.2069 1.1556 0.030 Uiso 1 1 d R . .
H8A H 0.6597 0.1443 1.0725 0.030 Uiso 1 1 d R . .
O9 O 0.9936(7) 0.2721(4) 1.0115(6) 0.0252(15) Uani 1 1 d . . .
H9B H 1.0430 0.3045 1.0796 0.030 Uiso 1 1 d R . .
H9A H 0.9825 0.2952 0.9240 0.030 Uiso 1 1 d R . .
O10 O 0.485(3) 0.0683(11) 0.036(2) 0.048(5) Uani 0.50 1 d P A 1
O10' O 0.460(2) 0.1128(14) -0.009(2) 0.049(5) Uani 0.50 1 d P B 2

loop_
_atom_site_aniso_label
_atom_site_aniso_U_11
_atom_site_aniso_U_22
_atom_site_aniso_U_33
_atom_site_aniso_U_23
_atom_site_aniso_U_13
_atom_site_aniso_U_12
Dy1 0.0163(2) 0.0195(2) 0.0131(2) 0.00050(19) 0.00122(15) -0.0006(2)
C1 0.013(4) 0.023(4) 0.012(4) -0.004(3) 0.005(4) -0.007(4)
C2 0.014(4) 0.024(5) 0.010(4) -0.003(4) -0.002(3) 0.005(4)
C3 0.017(5) 0.032(5) 0.013(4) 0.008(4) -0.003(4) -0.006(4)
C4 0.015(5) 0.027(5) 0.013(4) 0.004(4) -0.004(4) -0.009(4)
C5 0.020(4) 0.025(4) 0.016(4) 0.000(4) 0.001(4) 0.006(5)
C6 0.014(5) 0.020(4) 0.020(5) 0.005(4) 0.000(4) -0.003(4)
C7 0.023(5) 0.028(5) 0.018(4) 0.005(4) 0.006(4) -0.004(4)
C8 0.018(5) 0.024(5) 0.018(5) 0.000(4) 0.000(4) -0.002(4)
C9 0.016(5) 0.020(5) 0.019(5) 0.006(4) -0.003(4) -0.006(4)
C10 0.012(4) 0.023(4) 0.010(4) -0.001(4) 0.000(3) -0.005(4)
O1 0.018(3) 0.044(4) 0.020(3) 0.009(3) 0.007(3) -0.006(3)
O2 0.039(4) 0.024(3) 0.021(3) 0.004(3) 0.011(3) 0.004(4)
O3 0.020(3) 0.017(3) 0.014(3) 0.002(2) 0.002(3) 0.001(2)
O4 0.014(3) 0.032(4) 0.012(3) -0.003(2) -0.001(2) 0.004(3)
O5 0.016(3) 0.048(4) 0.013(3) -0.001(3) 0.005(3) 0.002(3)
O6 0.025(4) 0.028(4) 0.023(3) 0.006(3) -0.001(3) -0.007(3)
O7 0.026(4) 0.027(3) 0.024(3) 0.005(3) -0.009(3) -0.001(3)
O8 0.027(4) 0.021(3) 0.029(3) -0.004(3) 0.010(3) 0.005(3)
O9 0.040(4) 0.021(3) 0.014(3) 0.001(2) 0.002(3) -0.009(3)
O10 0.036(12) 0.049(12) 0.061(15) -0.004(9) 0.015(10) -0.005(10)
O10' 0.025(9) 0.088(16) 0.032(10) -0.013(12) 0.000(7) -0.004(13)

loop_
_atom_type_symbol
_atom_type_description
_atom_type_scat_dispersion_real
_atom_type_scat_dispersion_imag
_atom_type_scat_source
C C 0.0033 0.0016 'International Tables Vol C Tables 4.2.6.8 and 6.1.1.4'
H H 0.0000 0.0000 'International Tables Vol C Tables 4.2.6.8 and 6.1.1.4'
Dy Dy -0.1892 4.4098 'International Tables Vol C Tables 4.2.6.8 and 6.1.1.4'
O O 0.0106 0.0060 'International Tables Vol C Tables 4.2.6.8 and 6.1.1.4'

loop_
_geom_angle_atom_site_label_1
_geom_angle_atom_site_label_2
_geom_angle_atom_site_label_3
_geom_angle
_geom_angle_site_symmetry_1
_geom_angle_site_symmetry_3
O8 Dy1 O9 83.1(2) . .
O8 Dy1 O3 80.42(19) . 3_657
O9 Dy1 O3 149.17(18) . 3_657
O8 Dy1 O5 126.0(2) . 1_656
O9 Dy1 O5 79.0(2) . 1_656
O3 Dy1 O5 89.9(2) 3_657 1_656
O8 Dy1 O7 78.7(2) . .
O9 Dy1 O7 124.2(2) . .
O3 Dy1 O7 77.64(19) 3_657 .
O5 Dy1 O7 150.5(2) 1_656 .
O8 Dy1 O3 141.7(2) . 1_655
O9 Dy1 O3 135.1(2) . 1_655
O3 Dy1 O3 66.3(2) 3_657 1_655
O5 Dy1 O3 74.14(19) 1_656 1_655
O7 Dy1 O3 76.37(19) . 1_655
O8 Dy1 O4 73.2(2) . 1_656
O9 Dy1 O4 75.66(18) . 1_656
O3 Dy1 O4 74.70(18) 3_657 1_656
O5 Dy1 O4 53.06(18) 1_656 1_656
O7 Dy1 O4 143.2(2) . 1_656
O3 Dy1 O4 112.95(18) 1_655 1_656
O8 Dy1 O6 82.4(2) . .
O9 Dy1 O6 72.30(19) . .
O3 Dy1 O6 130.32(19) 3_657 .
O5 Dy1 O6 136.6(2) 1_656 .
O7 Dy1 O6 53.33(19) . .
O3 Dy1 O6 104.63(19) 1_655 .
O4 Dy1 O6 141.60(19) 1_656 .
O8 Dy1 O2 153.3(2) . 1_655
O9 Dy1 O2 87.15(19) . 1_655
O3 Dy1 O2 118.11(19) 3_657 1_655
O5 Dy1 O2 75.84(19) 1_656 1_655
O7 Dy1 O2 86.5(2) . 1_655
O3 Dy1 O2 51.85(18) 1_655 1_655
O4 Dy1 O2 128.05(19) 1_656 1_655
O6 Dy1 O2 71.0(2) . 1_655
O8 Dy1 C9 99.6(2) . 1_656
O9 Dy1 C9 78.0(2) . 1_656
O3 Dy1 C9 79.2(2) 3_657 1_656
O5 Dy1 C9 26.9(2) 1_656 1_656
O7 Dy1 C9 156.8(2) . 1_656
O3 Dy1 C9 92.4(2) 1_655 1_656
O4 Dy1 C9 26.4(2) 1_656 1_656
O6 Dy1 C9 149.8(2) . 1_656
O2 Dy1 C9 102.6(2) 1_655 1_656
O8 Dy1 C10 78.9(2) . .
O9 Dy1 C10 98.3(2) . .
O3 Dy1 C10 103.8(2) 3_657 .
O5 Dy1 C10 153.8(2) 1_656 .
O7 Dy1 C10 26.6(2) . .
O3 Dy1 C10 90.9(2) 1_655 .
O4 Dy1 C10 151.9(2) 1_656 .
O6 Dy1 C10 26.8(2) . .
O2 Dy1 C10 78.0(2) 1_655 .
C9 Dy1 C10 176.2(2) 1_656 .
O8 Dy1 C8 157.8(2) . 1_655
O9 Dy1 C8 111.8(2) . 1_655
O3 Dy1 C8 92.3(2) 3_657 1_655
O5 Dy1 C8 74.6(2) 1_656 1_655
O7 Dy1 C8 79.3(2) . 1_655
O3 Dy1 C8 26.1(2) 1_655 1_655
O4 Dy1 C8 125.3(2) 1_656 1_655
O6 Dy1 C8 86.6(2) . 1_655
O2 Dy1 C8 25.9(2) 1_655 1_655
C9 Dy1 C8 99.6(2) 1_656 1_655
C10 Dy1 C8 82.6(2) . 1_655
C6 C1 O1 123.3(7) . .
C6 C1 C2 120.2(8) . .
O1 C1 C2 116.5(7) . .
C3 C2 C1 118.6(7) . .
C3 C2 C9 119.2(7) . .
C1 C2 C9 122.1(7) . .
C2 C3 C4 122.2(8) . .
C2 C3 H3 118.9 . .
C4 C3 H3 118.9 . .
C3 C4 C5 118.0(8) . .
C3 C4 H4 121.0 . .
C5 C4 H4 121.0 . .
C6 C5 C4 121.1(7) . .
C6 C5 C10 119.4(7) . .
C4 C5 C10 119.4(8) . .
C1 C6 C5 119.8(8) . .
C1 C6 H6 120.1 . .
C5 C6 H6 120.1 . .
O1 C7 C8 113.3(7) . .
O1 C7 H7B 108.9 . .
C8 C7 H7B 108.9 . .
O1 C7 H7A 108.9 . .
C8 C7 H7A 108.9 . .
H7B C7 H7A 107.7 . .
O2 C8 O3 120.2(8) . .
O2 C8 C7 122.1(7) . .
O3 C8 C7 117.4(7) . .
O2 C8 Dy1 61.9(4) . 1_455
O3 C8 Dy1 58.6(4) . 1_455
C7 C8 Dy1 169.3(6) . 1_455
O4 C9 O5 119.7(7) . .
O4 C9 C2 121.9(7) . .
O5 C9 C2 118.4(7) . .
O4 C9 Dy1 61.1(4) . 1_454
O5 C9 Dy1 59.3(4) . 1_454
C2 C9 Dy1 173.4(6) . 1_454
O7 C10 O6 121.0(7) . .
O7 C10 C5 119.9(7) . .
O6 C10 C5 119.1(7) . .
O7 C10 Dy1 59.7(4) . .
O6 C10 Dy1 61.3(4) . .
C5 C10 Dy1 178.7(6) . .
C1 O1 C7 119.9(6) . .
C8 O2 Dy1 92.3(5) . 1_455
C8 O3 Dy1 150.6(5) . 3_657
C8 O3 Dy1 95.4(5) . 1_455
Dy1 O3 Dy1 113.7(2) 3_657 1_455
C9 O4 Dy1 92.6(5) . 1_454
C9 O5 Dy1 93.9(5) . 1_454
C10 O6 Dy1 91.9(5) . .
C10 O7 Dy1 93.8(5) . .
Dy1 O8 H8B 116.5 . .
Dy1 O8 H8A 120.3 . .
H8B O8 H8A 111.3 . .
Dy1 O9 H9B 133.9 . .
Dy1 O9 H9A 111.6 . .
H9B O9 H9A 110.9 . .

loop_
_geom_bond_atom_site_label_1
_geom_bond_atom_site_label_2
_geom_bond_distance
_geom_bond_site_symmetry_2
Dy1 O8 2.321(6) .
Dy1 O9 2.324(6) .
Dy1 O3 2.380(5) 3_657
Dy1 O5 2.418(5) 1_656
Dy1 O7 2.430(6) .
Dy1 O3 2.456(5) 1_655
Dy1 O4 2.459(5) 1_656
Dy1 O6 2.467(6) .
Dy1 O2 2.530(6) 1_655
Dy1 C9 2.807(8) 1_656
Dy1 C10 2.810(7) .
Dy1 C8 2.866(9) 1_655
C1 C6 1.366(11) .
C1 O1 1.377(9) .
C1 C2 1.416(11) .
C2 C3 1.375(11) .
C2 C9 1.508(10) .
C3 C4 1.380(11) .
C3 H3 0.9300 .
C4 C5 1.394(11) .
C4 H4 0.9300 .
C5 C6 1.391(12) .
C5 C10 1.510(10) .
C6 H6 0.9300 .
C7 O1 1.433(9) .
C7 C8 1.507(12) .
C7 H7B 0.9700 .
C7 H7A 0.9700 .
C8 O2 1.251(9) .
C8 O3 1.265(10) .
C8 Dy1 2.866(9) 1_455
C9 O4 1.247(10) .
C9 O5 1.272(10) .
C9 Dy1 2.807(8) 1_454
C10 O7 1.259(10) .
C10 O6 1.266(9) .
O2 Dy1 2.530(6) 1_455
O3 Dy1 2.380(5) 3_657
O3 Dy1 2.456(5) 1_455
O4 Dy1 2.459(5) 1_454
O5 Dy1 2.418(5) 1_454
O8 H8B 0.8490 .
O8 H8A 0.8481 .
O9 H9B 0.8494 .
O9 H9A 0.8485 .

loop_
_geom_torsion_atom_site_label_1
_geom_torsion_atom_site_label_2
_geom_torsion_atom_site_label_3
_geom_torsion_atom_site_label_4
_geom_torsion
_geom_torsion_site_symmetry_1
_geom_torsion_site_symmetry_4
C6 C1 C2 C3 1.6(13) . .
O1 C1 C2 C3 -178.0(8) . .
C6 C1 C2 C9 179.1(8) . .
O1 C1 C2 C9 -0.5(12) . .
C1 C2 C3 C4 -2.7(14) . .
C9 C2 C3 C4 179.7(8) . .
C2 C3 C4 C5 2.4(14) . .
C3 C4 C5 C6 -1.0(14) . .
C3 C4 C5 C10 -177.7(8) . .
O1 C1 C6 C5 179.3(8) . .
C2 C1 C6 C5 -0.3(13) . .
C4 C5 C6 C1 0.0(13) . .
C10 C5 C6 C1 176.7(8) . .
O1 C7 C8 O2 -4.5(12) . .
O1 C7 C8 O3 169.5(7) . .
O1 C7 C8 Dy1 105(3) . 1_455
C3 C2 C9 O4 -140.6(8) . .
C1 C2 C9 O4 41.9(12) . .
C3 C2 C9 O5 37.4(12) . .
C1 C2 C9 O5 -140.1(8) . .
C3 C2 C9 Dy1 105(5) . 1_454
C1 C2 C9 Dy1 -73(5) . 1_454
C6 C5 C10 O7 42.7(12) . .
C4 C5 C10 O7 -140.5(9) . .
C6 C5 C10 O6 -137.9(8) . .
C4 C5 C10 O6 38.8(12) . .
C6 C5 C10 Dy1 -28(28) . .
C4 C5 C10 Dy1 149(27) . .
O8 Dy1 C10 O7 -86.8(5) . .
O9 Dy1 C10 O7 -168.1(5) . .
O3 Dy1 C10 O7 -9.7(5) 3_657 .
O5 Dy1 C10 O7 110.1(6) 1_656 .
O3 Dy1 C10 O7 56.0(5) 1_655 .
O4 Dy1 C10 O7 -93.1(6) 1_656 .
O6 Dy1 C10 O7 178.0(8) . .
O2 Dy1 C10 O7 106.6(5) 1_655 .
C9 Dy1 C10 O7 -153(3) 1_656 .
C8 Dy1 C10 O7 80.8(5) 1_655 .
O8 Dy1 C10 O6 95.1(5) . .
O9 Dy1 C10 O6 13.9(5) . .
O3 Dy1 C10 O6 172.3(4) 3_657 .
O5 Dy1 C10 O6 -68.0(8) 1_656 .
O7 Dy1 C10 O6 -178.0(8) . .
O3 Dy1 C10 O6 -122.0(5) 1_655 .
O4 Dy1 C10 O6 88.9(6) 1_656 .
O2 Dy1 C10 O6 -71.4(5) 1_655 .
C9 Dy1 C10 O6 29(4) 1_656 .
C8 Dy1 C10 O6 -97.2(5) 1_655 .
O8 Dy1 C10 C5 -16(27) . .
O9 Dy1 C10 C5 -97(27) . .
O3 Dy1 C10 C5 61(27) 3_657 .
O5 Dy1 C10 C5 -179(100) 1_656 .
O7 Dy1 C10 C5 71(27) . .
O3 Dy1 C10 C5 127(27) 1_655 .
O4 Dy1 C10 C5 -22(28) 1_656 .
O6 Dy1 C10 C5 -111(27) . .
O2 Dy1 C10 C5 178(100) 1_655 .
C9 Dy1 C10 C5 -82(28) 1_656 .
C8 Dy1 C10 C5 152(27) 1_655 .
C6 C1 O1 C7 -5.1(12) . .
C2 C1 O1 C7 174.5(7) . .
C8 C7 O1 C1 92.6(9) . .
O3 C8 O2 Dy1 -5.3(8) . 1_455
C7 C8 O2 Dy1 168.6(7) . 1_455
O2 C8 O3 Dy1 177.5(7) . 3_657
C7 C8 O3 Dy1 3.4(16) . 3_657
Dy1 C8 O3 Dy1 172.0(12) 1_455 3_657
O2 C8 O3 Dy1 5.5(9) . 1_455
C7 C8 O3 Dy1 -168.7(7) . 1_455
O5 C9 O4 Dy1 8.9(8) . 1_454
C2 C9 O4 Dy1 -173.2(7) . 1_454
O4 C9 O5 Dy1 -9.0(8) . 1_454
C2 C9 O5 Dy1 172.9(6) . 1_454
O7 C10 O6 Dy1 -2.0(8) . .
C5 C10 O6 Dy1 178.6(6) . .
O8 Dy1 O6 C10 -80.4(5) . .
O9 Dy1 O6 C10 -165.6(5) . .
O3 Dy1 O6 C10 -9.9(6) 3_657 .
O5 Dy1 O6 C10 143.5(5) 1_656 .
O7 Dy1 O6 C10 1.1(5) . .
O3 Dy1 O6 C10 61.2(5) 1_655 .
O4 Dy1 O6 C10 -130.8(5) 1_656 .
O2 Dy1 O6 C10 101.3(5) 1_655 .
C9 Dy1 O6 C10 -176.3(5) 1_656 .
C8 Dy1 O6 C10 80.2(5) 1_655 .
O6 C10 O7 Dy1 2.0(8) . .
C5 C10 O7 Dy1 -178.6(6) . .
O8 Dy1 O7 C10 87.8(5) . .
O9 Dy1 O7 C10 14.3(6) . .
O3 Dy1 O7 C10 170.3(5) 3_657 .
O5 Dy1 O7 C10 -122.7(5) 1_656 .
O3 Dy1 O7 C10 -121.4(5) 1_655 .
O4 Dy1 O7 C10 128.4(5) 1_656 .
O6 Dy1 O7 C10 -1.1(5) . .
O2 Dy1 O7 C10 -69.9(5) 1_655 .
C9 Dy1 O7 C10 175.6(6) 1_656 .
C8 Dy1 O7 C10 -94.9(5) 1_655 .
